data_7226341
loop_
_publ_author_name
'Hutchins, Kristin M.'
'Kummer, Katherine A.'
'Groeneman, Ryan H.'
'Reinheimer, Eric W.'
'Sinnwell, Michael A.'
'Swenson, Dale C.'
'MacGillivray, Leonard R.'

_publ_section_title
;
 Thermal expansion properties of three isostructural co-crystals composed
 of isosteric components: interplay between halogen and hydrogen bonds
;
_journal_issue 43
_journal_name_full CrystEngComm
_journal_page_first 8354
_journal_paper_doi 10.1039/C6CE01674J
_journal_volume 18
_journal_year 2016
_chemical_formula_moiety 'C6 H4 I2 O2, C10 H8 N4'
_chemical_formula_sum 'C16 H12 I2 N4 O2'
_chemical_formula_weight 546.10
_chemical_name_systematic
;
 ?
;
_space_group_crystal_system triclinic
_space_group_IT_number 2
_space_group_name_Hall '-P 1'
_space_group_name_H-M_alt 'P -1'
_symmetry_space_group_name_Hall '-P 1'
_symmetry_space_group_name_H-M 'P -1'
_atom_sites_solution_hydrogens geom
_audit_creation_date 2015-04-13
_audit_creation_method
;
Olex2 1.2
(compiled 2015.01.26 svn.r3150 for OlexSys, GUI svn.r4998)
;
_audit_update_record
;
2015-04-14 deposited with the CCDC.
2016-08-23 downloaded from the CCDC.
;
_cell_angle_alpha 74.976(5)
_cell_angle_beta 69.459(5)
_cell_angle_gamma 64.157(5)
_cell_formula_units_Z 2
_cell_length_a 9.2547(9)
_cell_length_b 10.6163(11)
_cell_length_c 10.8929(11)
_cell_measurement_reflns_used 8082
_cell_measurement_temperature 290(2)
_cell_measurement_theta_max 29.04
_cell_measurement_theta_min 2.542
_cell_volume 894.76(16)
_computing_cell_refinement 'HKL Scalepack (Otwinowski and Minor, 1997)'
_computing_data_collection 'Collect (Hooft, 1998)'
_computing_data_reduction 'Denzo (Otwinowski and Minor, 1997)'
_computing_molecular_graphics 'Olex2 (Dolomanov et al., 2009)'
_computing_publication_material 'Olex2 (Dolomanov et al., 2009)'
_computing_structure_refinement 'ShelXL (Sheldrick, 2008)'
_computing_structure_solution 'ShelXT (Sheldrick, 2015)'
_diffrn_ambient_temperature 290(2)
_diffrn_detector_area_resol_mean 9
_diffrn_measured_fraction_theta_full 0.997
_diffrn_measured_fraction_theta_max 0.996
_diffrn_measurement_device_type 'Nonius Kappa CCD'
_diffrn_measurement_method 'CCD rotation images, phi scans'
_diffrn_radiation_type MoK\a
_diffrn_radiation_wavelength 0.71073
_diffrn_reflns_av_R_equivalents 0.0194
_diffrn_reflns_av_unetI/netI 0.0187
_diffrn_reflns_Laue_measured_fraction_full 0.997
_diffrn_reflns_Laue_measured_fraction_max 0.996
_diffrn_reflns_limit_h_max 12
_diffrn_reflns_limit_h_min -12
_diffrn_reflns_limit_k_max 14
_diffrn_reflns_limit_k_min -14
_diffrn_reflns_limit_l_max 14
_diffrn_reflns_limit_l_min -13
_diffrn_reflns_number 14106
_diffrn_reflns_point_group_measured_fraction_full 0.997
_diffrn_reflns_point_group_measured_fraction_max 0.996
_diffrn_reflns_theta_full 26.000
_diffrn_reflns_theta_max 29.063
_diffrn_reflns_theta_min 2.629
_diffrn_source 'fine-focus sealed tube'
_exptl_absorpt_coefficient_mu 3.531
_exptl_absorpt_correction_T_max 0.754
_exptl_absorpt_correction_T_min 0.558
_exptl_absorpt_correction_type multi-scan
_exptl_absorpt_process_details 'SADABS (Bruker, 2002)'
_exptl_crystal_colour orange-yellow
_exptl_crystal_density_diffrn 2.027
_exptl_crystal_description lath-like
_exptl_crystal_F_000 516
_exptl_crystal_size_max 0.44
_exptl_crystal_size_mid 0.14
_exptl_crystal_size_min 0.08
_refine_diff_density_max 1.423
_refine_diff_density_min -1.132
_refine_diff_density_rms 0.078
_refine_ls_extinction_method none
_refine_ls_goodness_of_fit_ref 1.046
_refine_ls_hydrogen_treatment constr
_refine_ls_matrix_type full
_refine_ls_number_parameters 219
_refine_ls_number_reflns 4772
_refine_ls_number_restraints 0
_refine_ls_restrained_S_all 1.046
_refine_ls_R_factor_all 0.0288
_refine_ls_R_factor_gt 0.0235
_refine_ls_shift/su_max 0.002
_refine_ls_shift/su_mean 0.000
_refine_ls_structure_factor_coef Fsqd
_refine_ls_weighting_details 'w=1/[\s^2^(Fo^2^)+(0.0153P)^2^+1.1347P] where P=(Fo^2^+2Fc^2^)/3'
_refine_ls_weighting_scheme calc
_refine_ls_wR_factor_gt 0.0509
_refine_ls_wR_factor_ref 0.0540
_reflns_Friedel_coverage 0.000
_reflns_number_gt 4178
_reflns_number_total 4772
_reflns_threshold_expression 'I > 2\s(I)'
_cod_data_source_file c6ce01674j2.cif
_cod_data_source_block mcg1476rt
_cod_depositor_comments
;
The following automatic conversions were performed:

'_space_group_crystal_system' value 'Triclinic' changed to
'triclinic' according to
/usr/data/users/saulius/crontab/automatic-downloads/rss-feeds/RSC/lib/dictionaries/cif_core.dic
dictionary named 'cif_core.dic' version 2.4.2 from 2011-04-26.

'_exptl_absorpt_correction_type' value 'Multi-scan' changed to
'multi-scan' according to
/usr/data/users/saulius/crontab/automatic-downloads/rss-feeds/RSC/lib/dictionaries/cif_core.dic
dictionary named 'cif_core.dic' version 2.4.2 from 2011-04-26.

Automatic conversion script
Id: cif_fix_values 4268 2015-11-12 08:31:59Z antanas 

 Adding full bibliography for 7226336--7226343.cif.
;
_cod_database_code 7226341
_shelxl_version_number 2013-3
_shelx_space_group_comment
;
The symmetry employed for this shelxl refinement is uniquely defined
by the following loop, which should always be used as a source of
symmetry information in preference to the above space-group names.
They are only intended as comments.
;
_olex2_refinement_description
;
1. Fixed Uiso
 At 1.2 times of:
  All C(H) groups
 At 1.5 times of:
  All O(H) groups
2.a Aromatic/amide H refined with riding coordinates:
 C12(H12), C15(H15), C3(H3), C9(H9), C10(H10), C4(H4), C1(H1), C2(H2), C8(H8),
 C7(H7)
2.b Idealised tetrahedral OH refined as rotating group:
 O2(H2A), O1(H1A)
;
_olex2_submission_special_instructions 'No special instructions were received'

loop_
_space_group_symop_operation_xyz
'x, y, z'
'-x, -y, -z'

loop_
_atom_site_label
_atom_site_type_symbol
_atom_site_fract_x
_atom_site_fract_y
_atom_site_fract_z
_atom_site_U_iso_or_equiv
_atom_site_adp_type
_atom_site_occupancy
_atom_site_site_symmetry_order
_atom_site_calc_flag
_atom_site_refinement_flags_posn
I2 I 1.16634(2) 0.11576(2) 0.27973(2) 0.04033(5) Uani 1 1 d .
I1 I 0.67293(2) 0.08348(2) 0.05994(2) 0.04651(6) Uani 1 1 d .
O2 O 0.8298(2) 0.2290(2) 0.50519(18) 0.0453(5) Uani 1 1 d .
H2A H 0.7482 0.2470 0.5697 0.068 Uiso 1 1 calc GR
O1 O 0.4399(2) 0.1972(3) 0.3292(2) 0.0619(7) Uani 1 1 d .
H1A H 0.3752 0.2283 0.3982 0.093 Uiso 1 1 calc GR
N1 N 0.2054(3) 0.3012(3) 0.5485(2) 0.0446(5) Uani 1 1 d .
N4 N -0.5539(3) 0.6722(3) 1.2807(2) 0.0491(6) Uani 1 1 d .
N3 N -0.1668(3) 0.5267(3) 0.9416(2) 0.0484(6) Uani 1 1 d .
N2 N -0.1688(3) 0.4329(3) 0.8972(3) 0.0533(6) Uani 1 1 d .
C16 C 0.7245(3) 0.1299(3) 0.2113(2) 0.0319(5) Uani 1 1 d .
C13 C 0.7931(3) 0.1954(3) 0.4115(2) 0.0326(5) Uani 1 1 d .
C14 C 0.9212(3) 0.1448(3) 0.2987(2) 0.0305(5) Uani 1 1 d .
C11 C 0.5954(3) 0.1791(3) 0.3231(2) 0.0377(6) Uani 1 1 d .
C12 C 0.6325(3) 0.2108(3) 0.4216(2) 0.0396(6) Uani 1 1 d .
H12 H 0.5473 0.2433 0.4966 0.048 Uiso 1 1 calc R
C5 C -0.0387(3) 0.3932(3) 0.7769(3) 0.0423(6) Uani 1 1 d .
C15 C 0.8849(3) 0.1140(3) 0.1995(2) 0.0326(5) Uani 1 1 d .
H15 H 0.9696 0.0822 0.1240 0.039 Uiso 1 1 calc R
C6 C -0.3005(3) 0.5698(3) 1.0585(3) 0.0432(6) Uani 1 1 d .
C3 C 0.1705(4) 0.4239(3) 0.5849(3) 0.0523(8) Uani 1 1 d .
H3 H 0.2300 0.4789 0.5308 0.063 Uiso 1 1 calc R
C9 C -0.3179(4) 0.6876(3) 1.1025(3) 0.0473(7) Uani 1 1 d .
H9 H -0.2450 0.7339 1.0591 0.057 Uiso 1 1 calc R
C10 C -0.4477(4) 0.7353(3) 1.2138(3) 0.0492(7) Uani 1 1 d .
H10 H -0.4608 0.8156 1.2429 0.059 Uiso 1 1 calc R
C4 C 0.0508(4) 0.4744(3) 0.6986(3) 0.0495(7) Uani 1 1 d .
H4 H 0.0313 0.5602 0.7214 0.059 Uiso 1 1 calc R
C1 C 0.1170(4) 0.2253(3) 0.6248(3) 0.0501(7) Uani 1 1 d .
H1 H 0.1397 0.1395 0.6002 0.060 Uiso 1 1 calc R
C2 C -0.0079(4) 0.2680(3) 0.7396(3) 0.0529(8) Uani 1 1 d .
H2 H -0.0690 0.2131 0.7900 0.063 Uiso 1 1 calc R
C8 C -0.5347(4) 0.5580(4) 1.2367(3) 0.0548(8) Uani 1 1 d .
H8 H -0.6089 0.5134 1.2825 0.066 Uiso 1 1 calc R
C7 C -0.4103(4) 0.5024(3) 1.1263(3) 0.0526(8) Uani 1 1 d .
H7 H -0.4008 0.4226 1.0988 0.063 Uiso 1 1 calc R

loop_
_atom_site_aniso_label
_atom_site_aniso_U_11
_atom_site_aniso_U_22
_atom_site_aniso_U_33
_atom_site_aniso_U_23
_atom_site_aniso_U_13
_atom_site_aniso_U_12
I2 0.02570(8) 0.05232(11) 0.04426(10) -0.01676(8) -0.00363(6) -0.01471(7)
I1 0.03867(10) 0.07198(14) 0.03713(10) -0.02598(9) -0.00337(7) -0.02324(9)
O2 0.0381(10) 0.0719(14) 0.0336(10) -0.0262(9) 0.0009(8) -0.0253(10)
O1 0.0270(9) 0.122(2) 0.0478(12) -0.0503(13) 0.0096(8) -0.0315(12)
N1 0.0323(11) 0.0589(15) 0.0331(11) -0.0187(10) 0.0040(9) -0.0118(10)
N4 0.0454(13) 0.0596(15) 0.0308(11) -0.0187(11) 0.0003(10) -0.0110(12)
N3 0.0453(13) 0.0503(14) 0.0356(12) -0.0161(10) 0.0032(10) -0.0111(11)
N2 0.0476(14) 0.0617(16) 0.0409(13) -0.0234(12) 0.0113(11) -0.0210(12)
C16 0.0286(11) 0.0423(13) 0.0263(11) -0.0156(10) -0.0014(9) -0.0132(10)
C13 0.0312(11) 0.0405(13) 0.0279(11) -0.0124(10) -0.0012(9) -0.0163(10)
C14 0.0234(10) 0.0371(12) 0.0304(11) -0.0121(9) 0.0004(8) -0.0125(9)
C11 0.0249(11) 0.0569(16) 0.0322(12) -0.0182(11) 0.0023(9) -0.0173(11)
C12 0.0282(11) 0.0609(17) 0.0288(12) -0.0217(11) 0.0066(9) -0.0185(11)
C5 0.0360(13) 0.0493(15) 0.0299(12) -0.0146(11) 0.0032(10) -0.0100(11)
C15 0.0254(10) 0.0392(13) 0.0285(11) -0.0156(9) 0.0037(8) -0.0104(9)
C6 0.0404(14) 0.0454(15) 0.0279(12) -0.0103(11) -0.0010(10) -0.0055(11)
C3 0.0509(17) 0.0564(18) 0.0393(15) -0.0121(13) 0.0093(13) -0.0246(14)
C9 0.0453(15) 0.0550(17) 0.0348(14) -0.0152(12) -0.0003(11) -0.0161(13)
C10 0.0499(16) 0.0564(18) 0.0354(14) -0.0193(13) -0.0031(12) -0.0141(14)
C4 0.0498(16) 0.0451(15) 0.0417(15) -0.0158(12) 0.0044(12) -0.0149(13)
C1 0.0473(16) 0.0538(17) 0.0425(15) -0.0227(13) 0.0042(12) -0.0168(13)
C2 0.0533(17) 0.0582(18) 0.0415(15) -0.0194(13) 0.0121(13) -0.0284(15)
C8 0.0541(18) 0.0618(19) 0.0375(15) -0.0158(14) 0.0074(13) -0.0225(15)
C7 0.0600(19) 0.0470(16) 0.0380(15) -0.0175(12) 0.0045(13) -0.0163(14)

loop_
_atom_type_symbol
_atom_type_description
_atom_type_scat_dispersion_real
_atom_type_scat_dispersion_imag
_atom_type_scat_source
C C 0.0033 0.0016 'International Tables Vol C Tables 4.2.6.8 and 6.1.1.4'
H H 0.0000 0.0000 'International Tables Vol C Tables 4.2.6.8 and 6.1.1.4'
I I -0.4742 1.8119 'International Tables Vol C Tables 4.2.6.8 and 6.1.1.4'
N N 0.0061 0.0033 'International Tables Vol C Tables 4.2.6.8 and 6.1.1.4'
O O 0.0106 0.0060 'International Tables Vol C Tables 4.2.6.8 and 6.1.1.4'

loop_
_geom_angle_atom_site_label_1
_geom_angle_atom_site_label_2
_geom_angle_atom_site_label_3
_geom_angle
C13 O2 H2A 109.5
C11 O1 H1A 109.5
C1 N1 C3 117.6(2)
C10 N4 C8 117.6(2)
N2 N3 C6 113.5(3)
N3 N2 C5 113.6(3)
C11 C16 I1 119.55(18)
C15 C16 I1 120.04(16)
C15 C16 C11 120.4(2)
O2 C13 C14 119.0(2)
O2 C13 C12 122.4(2)
C12 C13 C14 118.6(2)
C13 C14 I2 120.27(17)
C15 C14 I2 119.98(16)
C15 C14 C13 119.8(2)
O1 C11 C16 118.6(2)
O1 C11 C12 122.9(2)
C12 C11 C16 118.5(2)
C13 C12 H12 119.0
C11 C12 C13 121.9(2)
C11 C12 H12 119.0
C4 C5 N2 124.0(3)
C2 C5 N2 116.4(3)
C2 C5 C4 119.6(2)
C16 C15 C14 120.8(2)
C16 C15 H15 119.6
C14 C15 H15 119.6
C9 C6 N3 115.9(3)
C9 C6 C7 119.5(2)
C7 C6 N3 124.6(3)
N1 C3 H3 118.1
N1 C3 C4 123.8(3)
C4 C3 H3 118.1
C6 C9 H9 120.9
C6 C9 C10 118.1(3)
C10 C9 H9 120.9
N4 C10 C9 123.4(3)
N4 C10 H10 118.3
C9 C10 H10 118.3
C5 C4 C3 117.7(3)
C5 C4 H4 121.2
C3 C4 H4 121.2
N1 C1 H1 118.5
N1 C1 C2 123.0(3)
C2 C1 H1 118.5
C5 C2 C1 118.3(3)
C5 C2 H2 120.8
C1 C2 H2 120.8
N4 C8 H8 118.2
N4 C8 C7 123.6(3)
C7 C8 H8 118.2
C6 C7 H7 121.1
C8 C7 C6 117.8(3)
C8 C7 H7 121.1

loop_
_geom_bond_atom_site_label_1
_geom_bond_atom_site_label_2
_geom_bond_distance
I2 C14 2.093(2)
I1 C16 2.090(2)
O2 H2A 0.8200
O2 C13 1.349(3)
O1 H1A 0.8200
O1 C11 1.346(3)
N1 C3 1.330(4)
N1 C1 1.328(4)
N4 C10 1.328(4)
N4 C8 1.336(4)
N3 N2 1.224(4)
N3 C6 1.436(3)
N2 C5 1.442(3)
C16 C11 1.396(3)
C16 C15 1.380(3)
C13 C14 1.403(3)
C13 C12 1.390(3)
C14 C15 1.386(3)
C11 C12 1.389(4)
C12 H12 0.9300
C5 C4 1.380(4)
C5 C2 1.372(4)
C15 H15 0.9300
C6 C9 1.379(4)
C6 C7 1.387(4)
C3 H3 0.9300
C3 C4 1.382(4)
C9 H9 0.9300
C9 C10 1.391(4)
C10 H10 0.9300
C4 H4 0.9300
C1 H1 0.9300
C1 C2 1.389(4)
C2 H2 0.9300
C8 H8 0.9300
C8 C7 1.387(4)
C7 H7 0.9300

loop_
_geom_torsion_atom_site_label_1
_geom_torsion_atom_site_label_2
_geom_torsion_atom_site_label_3
_geom_torsion_atom_site_label_4
_geom_torsion
I2 C14 C15 C16 178.76(19)
I1 C16 C11 O1 -0.9(4)
I1 C16 C11 C12 -179.3(2)
I1 C16 C15 C14 179.76(19)
O2 C13 C14 I2 2.0(3)
O2 C13 C14 C15 -178.0(2)
O2 C13 C12 C11 178.4(3)
O1 C11 C12 C13 -178.0(3)
N1 C3 C4 C5 -1.1(5)
N1 C1 C2 C5 -1.3(5)
N4 C8 C7 C6 -0.1(5)
N3 N2 C5 C4 -16.9(5)
N3 N2 C5 C2 164.6(3)
N3 C6 C9 C10 178.7(3)
N3 C6 C7 C8 -179.1(3)
N2 N3 C6 C9 -171.5(3)
N2 N3 C6 C7 7.8(4)
N2 C5 C4 C3 -179.1(3)
N2 C5 C2 C1 -179.7(3)
C16 C11 C12 C13 0.2(4)
C13 C14 C15 C16 -1.2(4)
C14 C13 C12 C11 -0.7(4)
C11 C16 C15 C14 0.8(4)
C12 C13 C14 I2 -178.8(2)
C12 C13 C14 C15 1.2(4)
C15 C16 C11 O1 178.1(3)
C15 C16 C11 C12 -0.3(4)
C6 N3 N2 C5 177.7(2)
C6 C9 C10 N4 1.0(5)
C3 N1 C1 C2 -0.4(5)
C9 C6 C7 C8 0.3(5)
C10 N4 C8 C7 0.4(5)
C4 C5 C2 C1 1.7(5)
C1 N1 C3 C4 1.6(5)
C2 C5 C4 C3 -0.6(5)
C8 N4 C10 C9 -0.8(5)
C7 C6 C9 C10 -0.7(5)
